data_7025683
loop_
_publ_author_name
'Gardiner, Michael G.'
'James, Adam N.'
'Jones, Cameron'
'Schulten, Christian'

_publ_section_title
;
 Sm(II) reduction chemistry of heteroalkynes: stable adducts, reductive
 coupling, reductive C-C/C-N bond cleavage and trapping of the tert-butyl
 fragment with bulky nitriles, phosphaalkynes and isonitriles.
;
_journal_issue 29
_journal_name_full 'Dalton transactions (Cambridge, England : 2003)'
_journal_page_first 6864
_journal_page_last 6870
_journal_paper_doi 10.1039/c002778b
_journal_volume 39
_journal_year 2010
_chemical_formula_sum 'C89 H132 N8 P2 Sm2'
_chemical_formula_weight 1676.67
_chemical_name_systematic
;
?
;
_space_group_IT_number 2
_symmetry_cell_setting triclinic
_symmetry_space_group_name_Hall '-P 1'
_symmetry_space_group_name_H-M 'P -1'
_atom_sites_solution_hydrogens geom
_atom_sites_solution_primary direct
_atom_sites_solution_secondary difmap
_audit_creation_method SHELXL-97
_cell_angle_alpha 112.38(3)
_cell_angle_beta 91.11(3)
_cell_angle_gamma 98.02(3)
_cell_formula_units_Z 2
_cell_length_a 14.941(3)
_cell_length_b 17.469(4)
_cell_length_c 18.533(4)
_cell_measurement_temperature 150(2)
_cell_volume 4415(2)
_computing_structure_refinement 'SHELXL-97 (Sheldrick, 1997)'
_computing_structure_solution 'SHELXS-97 (Sheldrick, 1990)'
_diffrn_ambient_temperature 150(2)
_diffrn_measured_fraction_theta_full 0.988
_diffrn_measured_fraction_theta_max 0.988
_diffrn_measurement_device_type 'Nonius Kappa CCD'
_diffrn_radiation_monochromator graphite
_diffrn_radiation_source 'fine-focus sealed tube'
_diffrn_radiation_type MoK\a
_diffrn_radiation_wavelength 0.71073
_diffrn_reflns_av_R_equivalents 0.1679
_diffrn_reflns_av_sigmaI/netI 0.2745
_diffrn_reflns_limit_h_max 17
_diffrn_reflns_limit_h_min -17
_diffrn_reflns_limit_k_max 20
_diffrn_reflns_limit_k_min -20
_diffrn_reflns_limit_l_max 21
_diffrn_reflns_limit_l_min -22
_diffrn_reflns_number 28983
_diffrn_reflns_theta_full 25.07
_diffrn_reflns_theta_max 25.07
_diffrn_reflns_theta_min 2.92
_exptl_absorpt_coefficient_mu 1.399
_exptl_absorpt_correction_T_max 0.924
_exptl_absorpt_correction_T_min 0.888
_exptl_absorpt_correction_type multi-scan
_exptl_absorpt_process_details 'Sortav (Blessing, 1995)'
_exptl_crystal_colour green
_exptl_crystal_density_diffrn 1.261
_exptl_crystal_density_method 'not measured'
_exptl_crystal_description block
_exptl_crystal_F_000 1752
_exptl_crystal_size_max 0.08
_exptl_crystal_size_mid 0.05
_exptl_crystal_size_min 0.05
_refine_diff_density_max 1.184
_refine_diff_density_min -0.810
_refine_diff_density_rms 0.150
_refine_ls_extinction_method none
_refine_ls_goodness_of_fit_ref 0.997
_refine_ls_hydrogen_treatment constr
_refine_ls_matrix_type full
_refine_ls_number_parameters 952
_refine_ls_number_reflns 15481
_refine_ls_number_restraints 18
_refine_ls_restrained_S_all 0.999
_refine_ls_R_factor_all 0.2149
_refine_ls_R_factor_gt 0.0819
_refine_ls_shift/su_max 0.000
_refine_ls_shift/su_mean 0.000
_refine_ls_structure_factor_coef Fsqd
_refine_ls_weighting_details 'calc w=1/[\s^2^(Fo^2^)+(0.0666P)^2^+0.0000P] where P=(Fo^2^+2Fc^2^)/3'
_refine_ls_weighting_scheme calc
_refine_ls_wR_factor_gt 0.1471
_refine_ls_wR_factor_ref 0.1881
_reflns_number_gt 6948
_reflns_number_total 15481
_reflns_threshold_expression >2sigma(I)
_cod_data_source_file c002778b.txt
_cod_data_source_block cj626
_cod_original_sg_symbol_H-M P-1
_cod_database_code 7025683

loop_
_symmetry_equiv_pos_as_xyz
'x, y, z'
'-x, -y, -z'

loop_
_atom_site_label
_atom_site_type_symbol
_atom_site_fract_x
_atom_site_fract_y
_atom_site_fract_z
_atom_site_U_iso_or_equiv
_atom_site_adp_type
_atom_site_occupancy
_atom_site_symmetry_multiplicity
_atom_site_calc_flag
_atom_site_refinement_flags
_atom_site_disorder_assembly
_atom_site_disorder_group
Sm1 Sm 0.82540(4) 0.36044(4) 0.12945(4) 0.0329(2) Uani 1 1 d . . .
Sm2 Sm 0.68595(4) 0.78192(4) 0.44707(4) 0.0301(2) Uani 1 1 d . . .
P1 P 0.8017(2) 0.5321(2) 0.22817(19) 0.0380(8) Uani 1 1 d . . .
P2 P 0.7493(2) 0.6479(2) 0.30941(18) 0.0349(8) Uani 1 1 d . . .
N1 N 0.9387(6) 0.3600(6) 0.2310(5) 0.034(2) Uani 1 1 d . . .
N2 N 0.7734(6) 0.2365(6) 0.0042(6) 0.039(3) Uani 1 1 d . . .
N3 N 0.9844(6) 0.3338(6) 0.0546(5) 0.033(2) Uani 1 1 d . . .
N4 N 0.7472(6) 0.2321(6) 0.1739(6) 0.034(2) Uani 1 1 d . . .
N5 N 0.7202(6) 0.8925(6) 0.5830(5) 0.029(2) Uani 1 1 d . . .
N6 N 0.5367(6) 0.7467(6) 0.3717(5) 0.032(2) Uani 1 1 d . . .
N7 N 0.6660(6) 0.9311(5) 0.4302(5) 0.029(2) Uani 1 1 d . . .
N8 N 0.5633(6) 0.7311(6) 0.5379(6) 0.032(2) Uani 1 1 d . . .
C1 C 0.7470(8) 0.4828(8) 0.1401(7) 0.039(3) Uani 1 1 d . . .
C2 C 0.6753(8) 0.5078(7) 0.0961(6) 0.034(3) Uani 1 1 d . . .
C3 C 0.6553(8) 0.4436(8) 0.0120(7) 0.052(4) Uani 1 1 d . . .
H3A H 0.6054 0.4574 -0.0135 0.078 Uiso 1 1 calc R . .
H3B H 0.6382 0.3875 0.0122 0.078 Uiso 1 1 calc R . .
H3C H 0.7095 0.4448 -0.0168 0.078 Uiso 1 1 calc R . .
C4 C 0.5855(8) 0.5112(9) 0.1378(8) 0.051(4) Uani 1 1 d . . .
H4A H 0.5963 0.5541 0.1911 0.077 Uiso 1 1 calc R . .
H4B H 0.5642 0.4565 0.1399 0.077 Uiso 1 1 calc R . .
H4C H 0.5394 0.5252 0.1085 0.077 Uiso 1 1 calc R . .
C5 C 0.7080(8) 0.5932(8) 0.0951(7) 0.042(3) Uani 1 1 d . . .
H5A H 0.7656 0.5924 0.0706 0.063 Uiso 1 1 calc R . .
H5B H 0.7168 0.6352 0.1489 0.063 Uiso 1 1 calc R . .
H5C H 0.6628 0.6073 0.0652 0.063 Uiso 1 1 calc R . .
C6 C 0.8142(7) 0.7027(7) 0.3927(6) 0.028(3) Uani 1 1 d . . .
C7 C 0.9098(7) 0.6998(7) 0.4202(7) 0.031(3) Uani 1 1 d . . .
C8 C 0.9125(8) 0.6145(8) 0.4226(7) 0.044(4) Uani 1 1 d . . .
H8A H 0.9027 0.5716 0.3692 0.066 Uiso 1 1 calc R . .
H8B H 0.8648 0.6026 0.4541 0.066 Uiso 1 1 calc R . .
H8C H 0.9718 0.6141 0.4459 0.066 Uiso 1 1 calc R . .
C9 C 0.9754(7) 0.7134(8) 0.3641(7) 0.043(3) Uani 1 1 d . . .
H9A H 0.9716 0.7674 0.3604 0.064 Uiso 1 1 calc R . .
H9B H 0.9604 0.6682 0.3124 0.064 Uiso 1 1 calc R . .
H9C H 1.0372 0.7136 0.3831 0.064 Uiso 1 1 calc R . .
C10 C 0.9366(8) 0.7653(8) 0.5012(7) 0.049(4) Uani 1 1 d . . .
H10A H 0.9937 0.7563 0.5212 0.074 Uiso 1 1 calc R . .
H10B H 0.8891 0.7613 0.5359 0.074 Uiso 1 1 calc R . .
H10C H 0.9445 0.8211 0.4993 0.074 Uiso 1 1 calc R . .
C11 C 1.0327(8) 0.3710(7) 0.2272(6) 0.037(3) Uani 1 1 d . . .
C12 C 1.0732(8) 0.3345(9) 0.2701(7) 0.050(4) Uani 1 1 d . . .
H12 H 1.1362 0.3326 0.2748 0.060 Uiso 1 1 calc R . .
C13 C 1.0065(9) 0.3008(9) 0.3054(7) 0.048(4) Uani 1 1 d . . .
H13 H 1.0148 0.2720 0.3388 0.058 Uiso 1 1 calc R . .
C14 C 0.9256(8) 0.3175(7) 0.2820(7) 0.035(3) Uani 1 1 d . . .
C15 C 0.8255(8) 0.2102(8) -0.0602(7) 0.038(3) Uani 1 1 d . . .
C16 C 0.7975(9) 0.1260(9) -0.1036(7) 0.050(4) Uani 1 1 d . . .
H16 H 0.8228 0.0927 -0.1496 0.060 Uiso 1 1 calc R . .
C17 C 0.7246(9) 0.0981(8) -0.0678(7) 0.050(4) Uani 1 1 d . . .
H17 H 0.6918 0.0428 -0.0850 0.060 Uiso 1 1 calc R . .
C18 C 0.7102(8) 0.1654(8) -0.0039(7) 0.036(3) Uani 1 1 d . . .
C19 C 1.0104(8) 0.4123(8) 0.1152(6) 0.037(3) Uani 1 1 d . . .
C20 C 0.9720(7) 0.4709(7) 0.0978(6) 0.027(3) Uani 1 1 d . . .
H20 H 0.9786 0.5293 0.1287 0.032 Uiso 1 1 calc R . .
C21 C 0.9211(7) 0.4277(7) 0.0253(7) 0.033(3) Uani 1 1 d . . .
H21 H 0.8863 0.4526 -0.0006 0.040 Uiso 1 1 calc R . .
C22 C 0.9292(7) 0.3443(7) -0.0024(6) 0.029(3) Uani 1 1 d . . .
C23 C 1.0109(8) 0.2532(7) 0.0482(6) 0.039(3) Uani 1 1 d . . .
H23A H 1.0668 0.2455 0.0212 0.059 Uiso 1 1 calc R . .
H23B H 0.9624 0.2072 0.0185 0.059 Uiso 1 1 calc R . .
H23C H 1.0213 0.2536 0.1007 0.059 Uiso 1 1 calc R . .
C24 C 0.7586(8) 0.2987(9) 0.2452(7) 0.042(4) Uani 1 1 d . . .
C25 C 0.6982(7) 0.3509(8) 0.2473(7) 0.033(3) Uani 1 1 d . . .
H25 H 0.6917 0.4021 0.2888 0.040 Uiso 1 1 calc R . .
C26 C 0.6477(8) 0.3125(9) 0.1746(7) 0.043(3) Uani 1 1 d . . .
H26 H 0.6010 0.3353 0.1580 0.052 Uiso 1 1 calc R . .
C27 C 0.6739(8) 0.2394(8) 0.1314(7) 0.035(3) Uani 1 1 d . . .
C28 C 0.7983(9) 0.1634(8) 0.1481(7) 0.049(4) Uani 1 1 d . . .
H28A H 0.8623 0.1846 0.1664 0.074 Uiso 1 1 calc R . .
H28B H 0.7923 0.1371 0.0908 0.074 Uiso 1 1 calc R . .
H28C H 0.7748 0.1219 0.1695 0.074 Uiso 1 1 calc R . .
C29 C 1.0739(8) 0.4256(8) 0.1859(6) 0.036(3) Uani 1 1 d . . .
C30 C 1.1700(7) 0.4057(8) 0.1610(7) 0.037(3) Uani 1 1 d . . .
H30A H 1.2089 0.4154 0.2084 0.045 Uiso 1 1 calc R . .
H30B H 1.1644 0.3455 0.1268 0.045 Uiso 1 1 calc R . .
C31 C 1.2170(9) 0.4565(9) 0.1185(8) 0.063(4) Uani 1 1 d . . .
H31A H 1.1757 0.4545 0.0759 0.095 Uiso 1 1 calc R . .
H31B H 1.2711 0.4332 0.0968 0.095 Uiso 1 1 calc R . .
H31C H 1.2348 0.5148 0.1552 0.095 Uiso 1 1 calc R . .
C32 C 1.0806(8) 0.5181(7) 0.2428(6) 0.037(3) Uani 1 1 d . . .
H32A H 1.1041 0.5544 0.2151 0.045 Uiso 1 1 calc R . .
H32B H 1.0189 0.5294 0.2569 0.045 Uiso 1 1 calc R . .
C33 C 1.1409(8) 0.5425(8) 0.3177(7) 0.051(4) Uani 1 1 d . . .
H33A H 1.1217 0.5039 0.3435 0.076 Uiso 1 1 calc R . .
H33B H 1.1359 0.5998 0.3528 0.076 Uiso 1 1 calc R . .
H33C H 1.2040 0.5393 0.3050 0.076 Uiso 1 1 calc R . .
C34 C 0.8901(8) 0.2732(7) -0.0801(7) 0.039(3) Uani 1 1 d . . .
C35 C 0.9641(8) 0.2310(8) -0.1288(7) 0.043(3) Uani 1 1 d . . .
H35A H 0.9944 0.2028 -0.1002 0.052 Uiso 1 1 calc R . .
H35B H 0.9351 0.1871 -0.1786 0.052 Uiso 1 1 calc R . .
C36 C 1.0358(9) 0.2902(8) -0.1475(7) 0.056(4) Uani 1 1 d . . .
H36A H 1.0077 0.3136 -0.1809 0.084 Uiso 1 1 calc R . .
H36B H 1.0831 0.2593 -0.1748 0.084 Uiso 1 1 calc R . .
H36C H 1.0627 0.3357 -0.0987 0.084 Uiso 1 1 calc R . .
C37 C 0.8361(8) 0.3136(8) -0.1238(6) 0.040(3) Uani 1 1 d . . .
H37A H 0.7880 0.3385 -0.0909 0.048 Uiso 1 1 calc R . .
H37B H 0.8774 0.3600 -0.1298 0.048 Uiso 1 1 calc R . .
C38 C 0.7926(10) 0.2546(8) -0.2039(7) 0.062(4) Uani 1 1 d . . .
H38A H 0.8400 0.2367 -0.2397 0.094 Uiso 1 1 calc R . .
H38B H 0.7533 0.2836 -0.2242 0.094 Uiso 1 1 calc R . .
H38C H 0.7564 0.2054 -0.1997 0.094 Uiso 1 1 calc R . .
C39 C 0.6374(8) 0.1740(8) 0.0509(7) 0.041(3) Uani 1 1 d . . .
C40 C 0.5571(7) 0.2074(8) 0.0212(7) 0.042(3) Uani 1 1 d . . .
H40A H 0.5136 0.2222 0.0621 0.050 Uiso 1 1 calc R . .
H40B H 0.5817 0.2592 0.0135 0.050 Uiso 1 1 calc R . .
C41 C 0.5070(10) 0.1442(9) -0.0548(8) 0.070(5) Uani 1 1 d . . .
H41A H 0.5510 0.1191 -0.0917 0.105 Uiso 1 1 calc R . .
H41B H 0.4696 0.1726 -0.0774 0.105 Uiso 1 1 calc R . .
H41C H 0.4682 0.1002 -0.0443 0.105 Uiso 1 1 calc R . .
C42 C 0.6012(9) 0.0924(8) 0.0604(7) 0.047(4) Uani 1 1 d . . .
H42A H 0.5742 0.0506 0.0089 0.057 Uiso 1 1 calc R . .
H42B H 0.6530 0.0708 0.0758 0.057 Uiso 1 1 calc R . .
C43 C 0.5310(9) 0.0989(8) 0.1198(7) 0.051(4) Uani 1 1 d . . .
H43A H 0.5569 0.1395 0.1714 0.077 Uiso 1 1 calc R . .
H43B H 0.5130 0.0439 0.1224 0.077 Uiso 1 1 calc R . .
H43C H 0.4777 0.1174 0.1039 0.077 Uiso 1 1 calc R . .
C44 C 0.8332(8) 0.3083(8) 0.3111(7) 0.042(3) Uani 1 1 d . . .
C45 C 0.8137(8) 0.2309(8) 0.3345(7) 0.045(4) Uani 1 1 d . . .
H45A H 0.8271 0.1810 0.2904 0.054 Uiso 1 1 calc R . .
H45B H 0.8564 0.2404 0.3797 0.054 Uiso 1 1 calc R . .
C46 C 0.7187(8) 0.2113(8) 0.3556(7) 0.051(4) Uani 1 1 d . . .
H46A H 0.7048 0.2595 0.4002 0.077 Uiso 1 1 calc R . .
H46B H 0.7139 0.1622 0.3697 0.077 Uiso 1 1 calc R . .
H46C H 0.6756 0.1993 0.3107 0.077 Uiso 1 1 calc R . .
C47 C 0.8222(8) 0.3900(8) 0.3812(6) 0.041(3) Uani 1 1 d . . .
H47A H 0.8325 0.4377 0.3643 0.050 Uiso 1 1 calc R . .
H47B H 0.7592 0.3851 0.3964 0.050 Uiso 1 1 calc R . .
C48 C 0.8870(9) 0.4089(8) 0.4523(7) 0.053(4) Uani 1 1 d . . .
H48A H 0.8696 0.3678 0.4757 0.080 Uiso 1 1 calc R . .
H48B H 0.8842 0.4653 0.4908 0.080 Uiso 1 1 calc R . .
H48C H 0.9489 0.4057 0.4362 0.080 Uiso 1 1 calc R . .
C49 C 0.7380(7) 0.9787(8) 0.5991(7) 0.032(3) Uani 1 1 d . . .
C50 C 0.7112(8) 1.0226(8) 0.6709(7) 0.039(3) Uani 1 1 d . . .
H50 H 0.7139 1.0817 0.6944 0.047 Uiso 1 1 calc R . .
C51 C 0.6786(8) 0.9641(8) 0.7042(7) 0.036(3) Uani 1 1 d . . .
H51 H 0.6548 0.9760 0.7538 0.044 Uiso 1 1 calc R . .
C52 C 0.6884(8) 0.8882(8) 0.6508(7) 0.034(3) Uani 1 1 d . . .
C53 C 0.5053(8) 0.7991(8) 0.3404(7) 0.041(3) Uani 1 1 d . . .
C54 C 0.4107(8) 0.7908(8) 0.3370(7) 0.040(3) Uani 1 1 d . . .
H54 H 0.3740 0.8216 0.3196 0.048 Uiso 1 1 calc R . .
C55 C 0.3819(8) 0.7290(8) 0.3639(7) 0.039(3) Uani 1 1 d . . .
H55 H 0.3207 0.7085 0.3682 0.046 Uiso 1 1 calc R . .
C56 C 0.4583(8) 0.7020(7) 0.3838(7) 0.037(3) Uani 1 1 d . . .
C57 C 0.6595(8) 0.8758(7) 0.3515(7) 0.032(3) Uani 1 1 d . . .
C58 C 0.7454(7) 0.8559(7) 0.3343(7) 0.031(3) Uani 1 1 d . . .
H58 H 0.7614 0.8184 0.2857 0.037 Uiso 1 1 calc R . .
C59 C 0.8047(8) 0.9016(7) 0.4021(7) 0.035(3) Uani 1 1 d . . .
H59 H 0.8677 0.8994 0.4068 0.042 Uiso 1 1 calc R . .
C60 C 0.7568(7) 0.9495(7) 0.4599(6) 0.027(3) Uani 1 1 d . . .
C61 C 0.5913(7) 0.9731(7) 0.4724(7) 0.037(3) Uani 1 1 d . . .
H61A H 0.5907 1.0258 0.4653 0.056 Uiso 1 1 calc R . .
H61B H 0.6009 0.9847 0.5282 0.056 Uiso 1 1 calc R . .
H61C H 0.5331 0.9363 0.4513 0.056 Uiso 1 1 calc R . .
C62 C 0.6465(8) 0.7369(7) 0.5792(7) 0.034(3) Uani 1 1 d . . .
C63 C 0.6868(7) 0.6711(7) 0.5340(7) 0.032(3) Uani 1 1 d . . .
H63 H 0.7443 0.6595 0.5461 0.038 Uiso 1 1 calc R . .
C64 C 0.6264(8) 0.6218(7) 0.4642(7) 0.033(3) Uani 1 1 d . . .
H64 H 0.6371 0.5719 0.4232 0.039 Uiso 1 1 calc R . .
C65 C 0.5520(8) 0.6597(7) 0.4680(7) 0.032(3) Uani 1 1 d . . .
C66 C 0.4975(8) 0.7885(8) 0.5660(7) 0.046(3) Uani 1 1 d . . .
H66A H 0.4640 0.7912 0.5213 0.069 Uiso 1 1 calc R . .
H66B H 0.5293 0.8446 0.5989 0.069 Uiso 1 1 calc R . .
H66C H 0.4549 0.7682 0.5968 0.069 Uiso 1 1 calc R . .
C67 C 0.7880(8) 1.0099(7) 0.5442(7) 0.034(3) Uani 1 1 d . . .
C68 C 0.7750(8) 1.0988(7) 0.5556(6) 0.036(3) Uani 1 1 d . . .
H68A H 0.7093 1.1015 0.5564 0.044 Uiso 1 1 calc R . .
H68B H 0.8040 1.1375 0.6076 0.044 Uiso 1 1 calc R . .
C69 C 0.8119(10) 1.1310(8) 0.4956(8) 0.060(4) Uani 1 1 d . . .
H69A H 0.8781 1.1359 0.4986 0.090 Uiso 1 1 calc R . .
H69B H 0.7947 1.1862 0.5060 0.090 Uiso 1 1 calc R . .
H69C H 0.7867 1.0919 0.4432 0.090 Uiso 1 1 calc R . .
C70 C 0.8917(8) 1.0075(8) 0.5575(7) 0.042(3) Uani 1 1 d . . .
H70A H 0.9003 0.9483 0.5411 0.050 Uiso 1 1 calc R . .
H70B H 0.9255 1.0307 0.5230 0.050 Uiso 1 1 calc R . .
C71 C 0.9328(8) 1.0550(9) 0.6404(7) 0.059(4) Uani 1 1 d . . .
H71A H 0.9277 1.1145 0.6566 0.088 Uiso 1 1 calc R . .
H71B H 0.9968 1.0490 0.6431 0.088 Uiso 1 1 calc R . .
H71C H 0.9005 1.0324 0.6753 0.088 Uiso 1 1 calc R . .
C72 C 0.5686(8) 0.8448(7) 0.3032(6) 0.034(3) Uani 1 1 d . . .
C73 C 0.5299(8) 0.9174(8) 0.2896(8) 0.045(4) Uani 1 1 d . . .
H73 H 0.4678 0.9232 0.2944 0.054 Uiso 1 1 calc R . .
C74 C 0.5950(9) 0.9768(8) 0.2689(8) 0.057(4) Uani 1 1 d . . .
H74A H 0.6477 0.9984 0.3073 0.086 Uiso 1 1 calc R . .
H74B H 0.5654 1.0235 0.2690 0.086 Uiso 1 1 calc R . .
H74C H 0.6147 0.9476 0.2167 0.086 Uiso 1 1 calc R . .
C75 C 0.5870(8) 0.7774(7) 0.2210(7) 0.043(3) Uani 1 1 d . . .
H75A H 0.6224 0.8069 0.1921 0.051 Uiso 1 1 calc R . .
H75B H 0.6247 0.7393 0.2304 0.051 Uiso 1 1 calc R . .
C76 C 0.5009(8) 0.7242(7) 0.1690(7) 0.046(3) Uani 1 1 d . . .
H76A H 0.4644 0.6956 0.1974 0.068 Uiso 1 1 calc R . .
H76B H 0.5184 0.6824 0.1209 0.068 Uiso 1 1 calc R . .
H76C H 0.4654 0.7607 0.1556 0.068 Uiso 1 1 calc R . .
C77 C 0.4688(7) 0.6308(7) 0.4101(7) 0.032(3) Uani 1 1 d . . .
C78 C 0.3847(8) 0.6098(8) 0.4466(7) 0.046(4) Uani 1 1 d . . .
H78A H 0.3325 0.5925 0.4070 0.055 Uiso 1 1 calc R . .
H78B H 0.3739 0.6614 0.4900 0.055 Uiso 1 1 calc R . .
C79 C 0.3858(8) 0.5410(8) 0.4786(8) 0.055(4) Uani 1 1 d . . .
H79A H 0.3919 0.4882 0.4356 0.083 Uiso 1 1 calc R . .
H79B H 0.3291 0.5339 0.5026 0.083 Uiso 1 1 calc R . .
H79C H 0.4371 0.5569 0.5179 0.083 Uiso 1 1 calc R . .
C80 C 0.4862(7) 0.5543(7) 0.3384(7) 0.038(3) Uani 1 1 d . . .
H80A H 0.5409 0.5713 0.3154 0.045 Uiso 1 1 calc R . .
H80B H 0.4996 0.5104 0.3566 0.045 Uiso 1 1 calc R . .
C81 C 0.4095(8) 0.5163(8) 0.2746(7) 0.051(4) Uani 1 1 d . . .
H81A H 0.3577 0.4910 0.2940 0.077 Uiso 1 1 calc R . .
H81B H 0.4297 0.4731 0.2291 0.077 Uiso 1 1 calc R . .
H81C H 0.3913 0.5601 0.2593 0.077 Uiso 1 1 calc R . .
C82 C 0.6763(7) 0.8040(7) 0.6583(7) 0.031(3) Uani 1 1 d . . .
C83 C 0.6078(8) 0.7981(8) 0.7171(7) 0.044(3) Uani 1 1 d . . .
H83A H 0.6319 0.8398 0.7696 0.053 Uiso 1 1 calc R . .
H83B H 0.5511 0.8145 0.7033 0.053 Uiso 1 1 calc R . .
C84 C 0.5844(11) 0.7141(9) 0.7227(9) 0.081(5) Uani 1 1 d . . .
H84A H 0.5582 0.6723 0.6717 0.121 Uiso 1 1 calc R . .
H84B H 0.5403 0.7177 0.7619 0.121 Uiso 1 1 calc R . .
H84C H 0.6394 0.6976 0.7382 0.121 Uiso 1 1 calc R . .
C85 C 0.7689(7) 0.7884(7) 0.6836(7) 0.037(3) Uani 1 1 d . . .
H85A H 0.7615 0.7320 0.6853 0.045 Uiso 1 1 calc R . .
H85B H 0.8119 0.7893 0.6439 0.045 Uiso 1 1 calc R . .
C86 C 0.8089(9) 0.8535(8) 0.7636(8) 0.060(4) Uani 1 1 d . . .
H86A H 0.8198 0.9091 0.7615 0.091 Uiso 1 1 calc R . .
H86B H 0.8662 0.8394 0.7776 0.091 Uiso 1 1 calc R . .
H86C H 0.7662 0.8535 0.8032 0.091 Uiso 1 1 calc R . .
C87 C 0.949(3) 0.019(3) 0.229(2) 0.098(7) Uiso 0.35 1 d PD A 1
H87A H 0.9938 -0.0133 0.2374 0.147 Uiso 0.35 1 calc PR A 1
H87B H 0.9369 0.0608 0.2788 0.147 Uiso 0.35 1 calc PR A 1
H87C H 0.9717 0.0464 0.1942 0.147 Uiso 0.35 1 calc PR A 1
C88 C 0.864(3) -0.039(3) 0.1914(19) 0.098(7) Uiso 0.35 1 d PD A 1
H88A H 0.8117 -0.0090 0.2093 0.117 Uiso 0.35 1 calc PR A 1
H88B H 0.8578 -0.0863 0.2091 0.117 Uiso 0.35 1 calc PR A 1
C89 C 0.858(2) -0.073(3) 0.1047(19) 0.098(7) Uiso 0.35 1 d PD A 1
H89A H 0.8774 -0.0274 0.0870 0.117 Uiso 0.35 1 calc PR A 1
H89B H 0.9010 -0.1143 0.0861 0.117 Uiso 0.35 1 calc PR A 1
C90 C 0.768(3) -0.114(3) 0.0706(19) 0.098(7) Uiso 0.35 1 d PD A 1
H90A H 0.7250 -0.0753 0.0955 0.117 Uiso 0.35 1 calc PR A 1
H90B H 0.7525 -0.1640 0.0840 0.117 Uiso 0.35 1 calc PR A 1
C91 C 0.753(3) -0.141(3) -0.015(2) 0.098(7) Uiso 0.35 1 d PD A 1
H91A H 0.8118 -0.1407 -0.0386 0.117 Uiso 0.35 1 calc PR A 1
H91B H 0.7181 -0.1036 -0.0279 0.117 Uiso 0.35 1 calc PR A 1
C92 C 0.701(3) -0.228(2) -0.045(2) 0.098(7) Uiso 0.35 1 d PD A 1
H92A H 0.7124 -0.2547 -0.0082 0.147 Uiso 0.35 1 calc PR A 1
H92B H 0.7212 -0.2610 -0.0961 0.147 Uiso 0.35 1 calc PR A 1
H92C H 0.6364 -0.2262 -0.0502 0.147 Uiso 0.35 1 calc PR A 1
C88A C 0.939(4) -0.010(4) 0.145(3) 0.033(8) Uiso 0.15 1 d PD B 2
H88C H 0.8916 0.0151 0.1791 0.040 Uiso 0.15 1 calc PR B 2
H88D H 0.9421 -0.0649 0.1472 0.040 Uiso 0.15 1 calc PR B 2
C89A C 0.911(3) -0.023(4) 0.061(3) 0.033(8) Uiso 0.15 1 d PD B 2
H89C H 0.9098 0.0320 0.0563 0.040 Uiso 0.15 1 calc PR B 2
H89D H 0.9535 -0.0527 0.0244 0.040 Uiso 0.15 1 calc PR B 2
C90A C 0.816(3) -0.074(4) 0.041(3) 0.033(8) Uiso 0.15 1 d PD B 2
H90C H 0.8100 -0.1161 -0.0134 0.040 Uiso 0.15 1 calc PR B 2
H90D H 0.7697 -0.0375 0.0470 0.040 Uiso 0.15 1 calc PR B 2
C91A C 0.804(4) -0.119(3) 0.099(3) 0.033(8) Uiso 0.15 1 d PD B 2
H91C H 0.8629 -0.1241 0.1200 0.040 Uiso 0.15 1 calc PR B 2
H91D H 0.7685 -0.0890 0.1426 0.040 Uiso 0.15 1 calc PR B 2
C92A C 0.751(5) -0.204(3) 0.045(4) 0.033(8) Uiso 0.15 1 d PD B 2
H92D H 0.7097 -0.1972 0.0076 0.050 Uiso 0.15 1 calc PR B 2
H92E H 0.7162 -0.2298 0.0770 0.050 Uiso 0.15 1 calc PR B 2
H92F H 0.7938 -0.2411 0.0172 0.050 Uiso 0.15 1 calc PR B 2
C87A C 1.029(4) 0.046(4) 0.177(4) 0.033(8) Uiso 0.15 1 d PD B 2
H87D H 1.0498 0.0716 0.1399 0.050 Uiso 0.15 1 calc PR B 2
H87E H 1.0734 0.0130 0.1838 0.050 Uiso 0.15 1 calc PR B 2
H87F H 1.0220 0.0906 0.2272 0.050 Uiso 0.15 1 calc PR B 2

loop_
_atom_site_aniso_label
_atom_site_aniso_U_11
_atom_site_aniso_U_22
_atom_site_aniso_U_33
_atom_site_aniso_U_23
_atom_site_aniso_U_13
_atom_site_aniso_U_12
Sm1 0.0338(4) 0.0331(5) 0.0274(4) 0.0079(3) -0.0021(3) 0.0030(3)
Sm2 0.0294(4) 0.0294(4) 0.0297(4) 0.0093(3) 0.0010(3) 0.0055(3)
P1 0.041(2) 0.034(2) 0.033(2) 0.0061(17) 0.0016(16) 0.0090(16)
P2 0.0359(19) 0.035(2) 0.0320(19) 0.0096(16) 0.0012(15) 0.0097(15)
N1 0.041(7) 0.033(6) 0.029(6) 0.014(5) 0.005(5) 0.006(5)
N2 0.036(6) 0.045(7) 0.029(6) 0.009(5) -0.002(5) 0.001(5)
N3 0.035(6) 0.035(7) 0.020(5) -0.001(5) 0.004(5) 0.012(5)
N4 0.043(6) 0.025(6) 0.029(6) 0.006(5) -0.004(5) 0.004(5)
N5 0.022(5) 0.030(6) 0.026(6) 0.003(5) -0.001(4) -0.001(4)
N6 0.032(6) 0.032(6) 0.031(6) 0.012(5) -0.011(5) 0.005(5)
N7 0.027(6) 0.024(6) 0.035(6) 0.013(5) -0.005(5) 0.005(4)
N8 0.025(6) 0.031(6) 0.036(6) 0.009(5) 0.007(5) 0.000(5)
C1 0.031(7) 0.052(9) 0.040(8) 0.024(7) 0.006(6) 0.005(6)
C2 0.038(7) 0.037(8) 0.027(7) 0.013(6) -0.001(6) 0.009(6)
C3 0.045(8) 0.054(10) 0.056(10) 0.019(8) 0.003(7) 0.012(7)
C4 0.029(7) 0.066(10) 0.066(10) 0.029(9) 0.010(7) 0.020(7)
C5 0.041(8) 0.047(9) 0.036(8) 0.013(7) -0.001(6) 0.011(6)
C6 0.039(7) 0.023(7) 0.025(7) 0.010(6) 0.011(6) 0.007(6)
C7 0.032(7) 0.028(7) 0.036(7) 0.014(6) -0.004(6) 0.009(6)
C8 0.040(8) 0.054(10) 0.032(8) 0.012(7) -0.012(6) 0.004(7)
C9 0.029(7) 0.055(9) 0.056(9) 0.029(8) 0.010(6) 0.018(6)
C10 0.044(8) 0.045(9) 0.047(9) 0.003(7) -0.001(7) 0.011(7)
C11 0.047(8) 0.037(8) 0.017(7) 0.000(6) -0.007(6) 0.010(6)
C12 0.028(7) 0.082(11) 0.054(9) 0.043(9) -0.011(7) 0.003(7)
C13 0.053(9) 0.076(11) 0.037(8) 0.038(8) 0.003(7) 0.031(8)
C14 0.033(7) 0.028(8) 0.045(8) 0.013(7) 0.011(6) 0.009(6)
C15 0.039(8) 0.039(9) 0.032(8) 0.006(7) -0.004(6) 0.017(7)
C16 0.067(10) 0.043(10) 0.029(8) 0.002(8) -0.005(7) 0.009(8)
C17 0.073(10) 0.033(9) 0.031(8) 0.005(7) -0.004(7) -0.012(7)
C18 0.038(8) 0.027(8) 0.039(8) 0.014(7) -0.001(6) -0.006(6)
C19 0.034(7) 0.048(9) 0.020(7) 0.008(7) 0.004(6) -0.003(6)
C20 0.025(6) 0.022(7) 0.024(7) -0.001(6) 0.001(5) 0.004(5)
C21 0.031(7) 0.022(8) 0.045(8) 0.016(7) -0.005(6) -0.005(6)
C22 0.029(7) 0.039(8) 0.021(6) 0.014(6) -0.002(5) 0.005(6)
C23 0.045(8) 0.043(9) 0.023(7) 0.005(6) 0.000(6) 0.006(7)
C24 0.036(8) 0.061(10) 0.030(8) 0.024(8) 0.003(6) -0.008(7)
C25 0.030(7) 0.031(8) 0.036(8) 0.013(7) 0.010(6) 0.000(6)
C26 0.039(8) 0.051(10) 0.038(8) 0.017(8) -0.002(7) 0.003(7)
C27 0.037(7) 0.026(8) 0.036(8) 0.013(7) -0.007(6) -0.013(6)
C28 0.068(10) 0.037(9) 0.032(8) 0.002(7) -0.009(7) 0.011(7)
C29 0.046(8) 0.036(8) 0.019(7) 0.006(6) 0.000(6) 0.001(6)
C30 0.031(7) 0.052(9) 0.032(7) 0.018(7) 0.005(6) 0.010(6)
C31 0.052(9) 0.093(13) 0.049(9) 0.036(9) 0.000(7) 0.003(8)
C32 0.032(7) 0.040(8) 0.034(7) 0.011(7) 0.004(6) -0.003(6)
C33 0.036(7) 0.061(10) 0.038(8) -0.001(7) -0.010(6) 0.016(7)
C34 0.040(7) 0.020(7) 0.041(8) 0.001(6) -0.011(6) -0.009(6)
C35 0.045(8) 0.041(9) 0.031(7) -0.001(7) 0.002(6) 0.008(7)
C36 0.059(9) 0.052(10) 0.041(9) 0.000(7) 0.011(7) 0.006(8)
C37 0.034(7) 0.053(9) 0.024(7) 0.006(7) -0.004(6) 0.006(6)
C38 0.080(11) 0.059(10) 0.039(9) 0.012(8) -0.029(8) 0.007(8)
C39 0.038(8) 0.042(9) 0.035(8) 0.013(7) 0.000(7) -0.011(6)
C40 0.028(7) 0.047(9) 0.045(8) 0.020(7) -0.015(6) -0.011(6)
C41 0.076(11) 0.076(12) 0.058(10) 0.037(9) -0.035(8) -0.017(9)
C42 0.063(9) 0.040(9) 0.027(7) 0.009(7) -0.008(7) -0.016(7)
C43 0.066(10) 0.041(9) 0.037(8) 0.011(7) -0.004(7) -0.007(7)
C44 0.034(8) 0.058(10) 0.034(8) 0.025(8) 0.001(6) -0.009(7)
C45 0.044(8) 0.057(9) 0.032(8) 0.017(7) -0.011(6) 0.003(7)
C46 0.058(9) 0.047(9) 0.045(9) 0.021(7) -0.005(7) -0.013(7)
C47 0.043(8) 0.054(9) 0.023(7) 0.015(7) 0.002(6) -0.001(7)
C48 0.068(10) 0.057(10) 0.026(7) 0.006(7) -0.011(7) 0.007(8)
C49 0.024(7) 0.039(9) 0.035(8) 0.019(7) -0.006(6) -0.002(6)
C50 0.041(8) 0.027(8) 0.033(8) -0.009(7) 0.008(6) 0.014(6)
C51 0.041(8) 0.044(9) 0.029(7) 0.019(7) 0.013(6) 0.006(6)
C52 0.038(7) 0.030(8) 0.028(7) 0.009(7) -0.004(6) -0.003(6)
C53 0.043(8) 0.039(8) 0.041(8) 0.019(7) -0.002(7) -0.003(6)
C54 0.033(8) 0.035(8) 0.059(9) 0.026(7) -0.002(7) 0.010(6)
C55 0.019(7) 0.045(9) 0.046(8) 0.010(7) -0.001(6) 0.008(6)
C56 0.033(7) 0.032(8) 0.042(8) 0.014(7) 0.005(6) -0.007(6)
C57 0.045(8) 0.030(7) 0.028(7) 0.015(6) 0.008(6) 0.013(6)
C58 0.034(7) 0.035(8) 0.038(8) 0.024(7) 0.009(6) 0.021(6)
C59 0.025(7) 0.043(8) 0.038(8) 0.021(7) -0.011(6) -0.006(6)
C60 0.032(7) 0.023(7) 0.024(7) 0.008(6) 0.006(6) 0.005(6)
C61 0.043(8) 0.031(8) 0.044(8) 0.014(6) 0.015(6) 0.026(6)
C62 0.040(8) 0.024(8) 0.035(8) 0.010(6) 0.005(6) 0.001(6)
C63 0.027(7) 0.032(8) 0.036(7) 0.016(7) -0.013(6) -0.006(6)
C64 0.045(8) 0.018(7) 0.036(8) 0.011(6) 0.011(6) 0.005(6)
C65 0.042(8) 0.030(8) 0.033(8) 0.019(7) 0.020(6) 0.011(6)
C66 0.039(8) 0.040(8) 0.042(8) -0.003(7) 0.002(6) 0.008(7)
C67 0.036(7) 0.022(7) 0.041(8) 0.008(6) 0.004(6) 0.004(6)
C68 0.045(8) 0.032(8) 0.030(7) 0.010(6) -0.011(6) 0.006(6)
C69 0.082(11) 0.037(9) 0.053(10) 0.013(8) -0.001(8) -0.001(8)
C70 0.039(8) 0.043(9) 0.036(8) 0.011(7) 0.010(6) -0.003(6)
C71 0.035(8) 0.072(11) 0.052(9) 0.009(8) 0.012(7) -0.008(7)
C72 0.049(8) 0.026(7) 0.022(7) 0.002(6) -0.001(6) 0.007(6)
C73 0.036(7) 0.041(9) 0.078(10) 0.041(8) -0.003(7) 0.013(6)
C74 0.066(10) 0.043(9) 0.055(9) 0.016(8) -0.022(8) -0.003(8)
C75 0.057(9) 0.031(8) 0.047(8) 0.021(7) -0.003(7) 0.011(6)
C76 0.061(9) 0.028(8) 0.033(8) -0.003(6) -0.012(7) 0.005(7)
C77 0.016(6) 0.042(8) 0.036(7) 0.018(7) 0.009(6) -0.005(6)
C78 0.060(9) 0.034(8) 0.037(8) 0.011(7) -0.007(7) -0.004(7)
C79 0.044(8) 0.063(10) 0.055(10) 0.020(8) 0.005(7) 0.005(7)
C80 0.034(7) 0.031(8) 0.040(8) 0.009(7) 0.001(6) -0.006(6)
C81 0.037(8) 0.050(9) 0.054(9) 0.012(8) -0.010(7) -0.007(7)
C82 0.037(7) 0.026(7) 0.031(7) 0.010(6) 0.009(6) 0.005(6)
C83 0.046(8) 0.052(9) 0.033(8) 0.018(7) -0.006(6) -0.001(7)
C84 0.132(15) 0.050(11) 0.063(11) 0.023(9) 0.041(10) 0.015(10)
C85 0.039(7) 0.036(8) 0.036(8) 0.014(6) -0.016(6) 0.009(6)
C86 0.064(10) 0.056(10) 0.056(10) 0.018(8) -0.024(8) 0.006(8)

loop_
_atom_type_symbol
_atom_type_description
_atom_type_scat_dispersion_real
_atom_type_scat_dispersion_imag
_atom_type_scat_source
C C 0.0033 0.0016 'International Tables Vol C Tables 4.2.6.8 and 6.1.1.4'
H H 0.0000 0.0000 'International Tables Vol C Tables 4.2.6.8 and 6.1.1.4'
N N 0.0061 0.0033 'International Tables Vol C Tables 4.2.6.8 and 6.1.1.4'
P P 0.1023 0.0942 'International Tables Vol C Tables 4.2.6.8 and 6.1.1.4'
Sm Sm -0.1638 3.4418 'International Tables Vol C Tables 4.2.6.8 and 6.1.1.4'

loop_
_geom_angle_atom_site_label_1
_geom_angle_atom_site_label_2
_geom_angle_atom_site_label_3
_geom_angle
N1 Sm1 N2 123.8(3)
N1 Sm1 C1 125.0(3)
N2 Sm1 C1 111.2(3)
N1 Sm1 N3 75.0(3)
N2 Sm1 N3 76.9(3)
C1 Sm1 N3 122.0(3)
N1 Sm1 N4 75.6(3)
N2 Sm1 N4 74.2(3)
C1 Sm1 N4 122.3(3)
N3 Sm1 N4 115.3(3)
N1 Sm1 C19 63.1(3)
N2 Sm1 C19 105.1(3)
C1 Sm1 C19 105.4(4)
N3 Sm1 C19 28.8(3)
N4 Sm1 C19 129.4(3)
N1 Sm1 C22 103.6(3)
N2 Sm1 C22 62.8(3)
C1 Sm1 C22 101.7(3)
N3 Sm1 C22 28.9(3)
N4 Sm1 C22 127.2(3)
C19 Sm1 C22 47.0(3)
N1 Sm1 C24 62.3(3)
N2 Sm1 C24 101.8(4)
C1 Sm1 C24 107.6(4)
N3 Sm1 C24 127.4(3)
N4 Sm1 C24 28.0(3)
C19 Sm1 C24 125.4(3)
C22 Sm1 C24 150.4(4)
N1 Sm1 C27 103.2(3)
N2 Sm1 C27 62.0(3)
C1 Sm1 C27 101.0(4)
N3 Sm1 C27 129.1(3)
N4 Sm1 C27 28.2(3)
C19 Sm1 C27 153.5(4)
C22 Sm1 C27 124.7(3)
C24 Sm1 C27 45.6(3)
N1 Sm1 C26 106.3(3)
N2 Sm1 C26 83.1(3)
C1 Sm1 C26 77.8(4)
N3 Sm1 C26 155.9(3)
N4 Sm1 C26 44.9(3)
C19 Sm1 C26 169.0(3)
C22 Sm1 C26 143.5(3)
C24 Sm1 C26 44.4(3)
C27 Sm1 C26 26.8(3)
N1 Sm1 C21 108.6(3)
N2 Sm1 C21 83.2(3)
C1 Sm1 C21 77.0(4)
N3 Sm1 C21 46.0(3)
N4 Sm1 C21 154.3(3)
C19 Sm1 C21 45.6(3)
C22 Sm1 C21 27.4(3)
C24 Sm1 C21 170.9(3)
C27 Sm1 C21 142.2(3)
C26 Sm1 C21 144.5(3)
N1 Sm1 C20 84.6(3)
N2 Sm1 C20 108.5(3)
C1 Sm1 C20 79.0(3)
N3 Sm1 C20 46.4(3)
N4 Sm1 C20 156.9(3)
C19 Sm1 C20 27.5(3)
C22 Sm1 C20 46.2(3)
C24 Sm1 C20 144.1(3)
C27 Sm1 C20 170.0(3)
C26 Sm1 C20 156.5(4)
C21 Sm1 C20 27.8(3)
N6 Sm2 N5 123.8(3)
N6 Sm2 C6 121.3(3)
N5 Sm2 C6 114.9(3)
N6 Sm2 N8 75.0(3)
N5 Sm2 N8 74.8(3)
C6 Sm2 N8 121.2(3)
N6 Sm2 N7 76.9(3)
N5 Sm2 N7 75.7(3)
C6 Sm2 N7 122.4(3)
N8 Sm2 N7 116.2(3)
N6 Sm2 C65 62.1(3)
N5 Sm2 C65 103.0(3)
C6 Sm2 C65 104.1(3)
N8 Sm2 C65 28.7(3)
N7 Sm2 C65 129.6(3)
N6 Sm2 C57 63.5(3)
N5 Sm2 C57 103.9(3)
C6 Sm2 C57 106.0(3)
N8 Sm2 C57 128.7(3)
N7 Sm2 C57 28.5(3)
C65 Sm2 C57 125.5(3)
N6 Sm2 C60 104.9(3)
N5 Sm2 C60 63.3(3)
C6 Sm2 C60 102.5(3)
N8 Sm2 C60 129.1(3)
N7 Sm2 C60 28.5(3)
C65 Sm2 C60 153.3(3)
C57 Sm2 C60 46.5(3)
N6 Sm2 C62 103.5(3)
N5 Sm2 C62 61.0(3)
C6 Sm2 C62 102.1(3)
N8 Sm2 C62 28.8(3)
N7 Sm2 C62 128.0(3)
C65 Sm2 C62 47.2(3)
C57 Sm2 C62 151.8(3)
C60 Sm2 C62 124.2(3)
N6 Sm2 C59 108.9(3)
N5 Sm2 C59 84.2(3)
C6 Sm2 C59 77.8(4)
N8 Sm2 C59 156.1(3)
N7 Sm2 C59 45.8(3)
C65 Sm2 C59 170.6(3)
C57 Sm2 C59 45.8(3)
C60 Sm2 C59 27.2(3)
C62 Sm2 C59 141.9(3)
N6 Sm2 C58 84.1(3)
N5 Sm2 C58 108.7(3)
C6 Sm2 C58 79.6(3)
N8 Sm2 C58 156.0(3)
N7 Sm2 C58 45.9(3)
C65 Sm2 C58 142.8(3)
C57 Sm2 C58 27.5(3)
C60 Sm2 C58 45.7(3)
C62 Sm2 C58 169.5(3)
C59 Sm2 C58 27.9(3)
N6 Sm2 C64 83.0(3)
N5 Sm2 C64 106.7(3)
C6 Sm2 C64 78.5(3)
N8 Sm2 C64 45.6(3)
N7 Sm2 C64 156.6(3)
C65 Sm2 C64 27.0(3)
C57 Sm2 C64 143.6(3)
C60 Sm2 C64 169.5(3)
C62 Sm2 C64 46.0(3)
C59 Sm2 C64 156.3(4)
C58 Sm2 C64 143.7(3)
C1 P1 P2 116.3(5)
C1 P1 Sm1 59.2(4)
P2 P1 Sm1 165.32(17)
C6 P2 P1 114.8(4)
C6 P2 Sm2 56.9(4)
P1 P2 Sm2 165.41(16)
C11 N1 C14 103.2(9)
C11 N1 Sm1 124.9(7)
C14 N1 Sm1 127.3(7)
C15 N2 C18 105.4(10)
C15 N2 Sm1 124.1(7)
C18 N2 Sm1 126.1(8)
C19 N3 C22 108.0(9)
C19 N3 C23 127.3(9)
C22 N3 C23 124.7(9)
C19 N3 Sm1 77.8(6)
C22 N3 Sm1 78.8(6)
C23 N3 Sm1 111.5(7)
C24 N4 C27 108.0(10)
C24 N4 C28 127.0(10)
C27 N4 C28 124.9(10)
C24 N4 Sm1 79.7(6)
C27 N4 Sm1 79.8(6)
C28 N4 Sm1 110.2(7)
C52 N5 C49 104.3(9)
C52 N5 Sm2 126.7(7)
C49 N5 Sm2 123.3(7)
C53 N6 C56 103.8(9)
C53 N6 Sm2 122.7(7)
C56 N6 Sm2 126.7(7)
C60 N7 C57 109.0(9)
C60 N7 C61 124.9(9)
C57 N7 C61 125.6(9)
C60 N7 Sm2 79.5(5)
C57 N7 Sm2 79.4(6)
C61 N7 Sm2 114.7(6)
C65 N8 C62 109.5(9)
C65 N8 C66 125.4(9)
C62 N8 C66 125.1(10)
C65 N8 Sm2 78.5(6)
C62 N8 Sm2 79.5(6)
C66 N8 Sm2 111.7(7)
C2 C1 P1 132.0(10)
C2 C1 Sm1 141.3(8)
P1 C1 Sm1 86.5(5)
C5 C2 C3 109.1(10)
C5 C2 C1 110.4(9)
C3 C2 C1 110.6(10)
C5 C2 C4 108.6(10)
C3 C2 C4 108.3(10)
C1 C2 C4 109.7(9)
C7 C6 P2 132.8(9)
C7 C6 Sm2 137.8(7)
P2 C6 Sm2 89.3(5)
C9 C7 C10 109.8(10)
C9 C7 C8 109.3(10)
C10 C7 C8 108.3(9)
C9 C7 C6 109.7(9)
C10 C7 C6 110.8(10)
C8 C7 C6 108.9(9)
C12 C11 N1 110.8(11)
C12 C11 C29 130.5(11)
N1 C11 C29 118.4(10)
C11 C12 C13 108.4(11)
C14 C13 C12 106.0(10)
C13 C14 N1 111.6(10)
C13 C14 C44 130.0(11)
N1 C14 C44 117.8(10)
C16 C15 N2 109.3(12)
C16 C15 C34 129.1(12)
N2 C15 C34 120.9(11)
C15 C16 C17 107.9(12)
C18 C17 C16 107.0(11)
C17 C18 N2 110.4(11)
C17 C18 C39 130.1(12)
N2 C18 C39 119.4(11)
C20 C19 N3 108.8(9)
C20 C19 C29 128.5(11)
N3 C19 C29 122.7(11)
C20 C19 Sm1 80.2(7)
N3 C19 Sm1 73.4(6)
C29 C19 Sm1 114.3(7)
C19 C20 C21 106.7(10)
C19 C20 Sm1 72.3(6)
C21 C20 Sm1 75.5(6)
C22 C21 C20 110.0(10)
C22 C21 Sm1 74.1(6)
C20 C21 Sm1 76.7(6)
C21 C22 N3 106.6(9)
C21 C22 C34 129.4(10)
N3 C22 C34 124.1(10)
C21 C22 Sm1 78.5(7)
N3 C22 Sm1 72.3(6)
C34 C22 Sm1 115.8(7)
C25 C24 N4 109.7(10)
C25 C24 C44 128.2(12)
N4 C24 C44 122.1(12)
C25 C24 Sm1 79.7(7)
N4 C24 Sm1 72.3(6)
C44 C24 Sm1 114.1(7)
C24 C25 C26 104.6(12)
C24 C25 Sm1 73.4(7)
C26 C25 Sm1 74.1(7)
C27 C26 C25 111.2(11)
C27 C26 Sm1 75.7(7)
C25 C26 Sm1 78.3(7)
C26 C27 N4 106.2(10)
C26 C27 C39 130.8(11)
N4 C27 C39 123.0(12)
C26 C27 Sm1 77.5(7)
N4 C27 Sm1 72.0(6)
C39 C27 Sm1 114.5(7)
C11 C29 C19 109.0(9)
C11 C29 C32 107.9(9)
C19 C29 C32 107.7(10)
C11 C29 C30 110.8(10)
C19 C29 C30 111.2(9)
C32 C29 C30 110.1(9)
C31 C30 C29 115.1(10)
C33 C32 C29 114.9(10)
C15 C34 C35 110.6(10)
C15 C34 C22 107.2(10)
C35 C34 C22 112.3(9)
C15 C34 C37 109.3(9)
C35 C34 C37 111.3(10)
C22 C34 C37 105.9(9)
C36 C35 C34 114.6(10)
C38 C37 C34 115.2(10)
C18 C39 C27 109.3(10)
C18 C39 C42 113.5(11)
C27 C39 C42 107.9(9)
C18 C39 C40 109.0(10)
C27 C39 C40 107.2(10)
C42 C39 C40 109.7(9)
C41 C40 C39 113.2(11)
C43 C42 C39 115.7(11)
C14 C44 C47 109.8(10)
C14 C44 C45 112.6(11)
C47 C44 C45 110.5(10)
C14 C44 C24 109.4(10)
C47 C44 C24 105.5(10)
C45 C44 C24 108.8(9)
C46 C45 C44 116.1(10)
C48 C47 C44 113.5(10)
C50 C49 N5 109.9(10)
C50 C49 C67 129.4(12)
N5 C49 C67 120.4(11)
C49 C50 C51 107.5(11)
C52 C51 C50 105.7(11)
C51 C52 N5 112.3(10)
C51 C52 C82 129.3(11)
N5 C52 C82 118.2(11)
N6 C53 C54 111.7(10)
N6 C53 C72 120.2(10)
C54 C53 C72 127.3(11)
C55 C54 C53 105.9(10)
C54 C55 C56 107.6(11)
N6 C56 C55 110.9(10)
N6 C56 C77 117.3(10)
C55 C56 C77 131.6(11)
C58 C57 N7 107.0(10)
C58 C57 C72 131.8(11)
N7 C57 C72 121.1(10)
C58 C57 Sm2 78.3(6)
N7 C57 Sm2 72.1(5)
C72 C57 Sm2 112.2(7)
C57 C58 C59 107.7(11)
C57 C58 Sm2 74.2(6)
C59 C58 Sm2 75.6(6)
C60 C59 C58 108.9(10)
C60 C59 Sm2 74.9(7)
C58 C59 Sm2 76.5(6)
C59 C60 N7 107.1(9)
C59 C60 C67 130.3(10)
N7 C60 C67 122.5(10)
C59 C60 Sm2 77.9(7)
N7 C60 Sm2 72.0(5)
C67 C60 Sm2 113.1(7)
C63 C62 N8 106.9(10)
C63 C62 C82 130.5(11)
N8 C62 C82 122.6(11)
C63 C62 Sm2 79.1(7)
N8 C62 Sm2 71.6(6)
C82 C62 Sm2 115.9(7)
C62 C63 C64 108.0(10)
C62 C63 Sm2 73.9(7)
C64 C63 Sm2 75.6(6)
C65 C64 C63 108.1(11)
C65 C64 Sm2 72.8(6)
C63 C64 Sm2 75.8(6)
C64 C65 N8 107.5(10)
C64 C65 C77 127.9(11)
N8 C65 C77 124.6(10)
C64 C65 Sm2 80.2(7)
N8 C65 Sm2 72.8(6)
C77 C65 Sm2 114.5(7)
C49 C67 C68 113.0(10)
C49 C67 C60 108.9(9)
C68 C67 C60 110.0(9)
C49 C67 C70 108.1(9)
C68 C67 C70 109.4(9)
C60 C67 C70 107.2(9)
C69 C68 C67 116.7(11)
C71 C70 C67 115.4(10)
C53 C72 C57 109.1(9)
C53 C72 C73 113.8(10)
C57 C72 C73 111.8(9)
C53 C72 C75 106.6(10)
C57 C72 C75 106.2(9)
C73 C72 C75 108.9(9)
C74 C73 C72 116.9(10)
C76 C75 C72 114.8(10)
C78 C77 C65 111.4(9)
C78 C77 C56 109.8(10)
C65 C77 C56 107.4(9)
C78 C77 C80 111.0(9)
C65 C77 C80 108.4(9)
C56 C77 C80 108.6(9)
C77 C78 C79 116.2(11)
C81 C80 C77 115.7(10)
C62 C82 C52 108.4(9)
C62 C82 C83 110.1(9)
C52 C82 C83 112.8(10)
C62 C82 C85 106.9(10)
C52 C82 C85 109.1(9)
C83 C82 C85 109.4(9)
C84 C83 C82 116.6(11)
C86 C85 C82 113.0(10)
C87 C88 C89 114(3)
C90 C89 C88 112(2)
C89 C90 C91 116(3)
C90 C91 C92 107(2)
C87A C88A C89A 114(3)
C90A C89A C88A 106(2)
C89A C90A C91A 107(2)
C92A C91A C90A 101(2)

loop_
_geom_bond_atom_site_label_1
_geom_bond_atom_site_label_2
_geom_bond_distance
Sm1 N1 2.510(9)
Sm1 N2 2.513(10)
Sm1 C1 2.524(12)
Sm1 N3 2.780(9)
Sm1 N4 2.790(9)
Sm1 C19 2.836(11)
Sm1 C22 2.863(11)
Sm1 C24 2.882(11)
Sm1 C27 2.886(11)
Sm1 C26 2.907(12)
Sm1 C21 2.918(11)
Sm1 C20 2.933(11)
Sm2 N6 2.479(8)
Sm2 N5 2.512(9)
Sm2 C6 2.520(11)
Sm2 N8 2.790(9)
Sm2 N7 2.796(8)
Sm2 C65 2.861(11)
Sm2 C57 2.888(10)
Sm2 C60 2.889(11)
Sm2 C62 2.891(11)
Sm2 C59 2.926(11)
Sm2 C58 2.939(11)
Sm2 C64 2.951(10)
P1 C1 1.660(12)
P1 P2 2.267(5)
P2 C6 1.673(11)
N1 C11 1.398(14)
N1 C14 1.408(14)
N2 C15 1.399(15)
N2 C18 1.408(14)
N3 C19 1.398(14)
N3 C22 1.409(12)
N3 C23 1.478(14)
N4 C24 1.376(15)
N4 C27 1.385(13)
N4 C28 1.443(14)
N5 C52 1.376(14)
N5 C49 1.404(14)
N6 C53 1.381(13)
N6 C56 1.385(13)
N7 C60 1.401(13)
N7 C57 1.401(14)
N7 C61 1.490(13)
N8 C65 1.402(14)
N8 C62 1.418(13)
N8 C66 1.464(14)
C1 C2 1.539(15)
C2 C5 1.511(15)
C2 C3 1.529(16)
C2 C4 1.559(16)
C6 C7 1.521(14)
C7 C9 1.504(15)
C7 C10 1.506(15)
C7 C8 1.512(15)
C11 C12 1.372(15)
C11 C29 1.512(16)
C12 C13 1.385(16)
C13 C14 1.381(15)
C14 C44 1.503(16)
C15 C16 1.379(16)
C15 C34 1.519(16)
C16 C17 1.411(17)
C17 C18 1.361(16)
C18 C39 1.485(17)
C19 C20 1.375(15)
C19 C29 1.526(14)
C20 C21 1.408(14)
C21 C22 1.372(15)
C22 C34 1.536(15)
C24 C25 1.360(16)
C24 C44 1.581(15)
C25 C26 1.403(15)
C26 C27 1.341(16)
C27 C39 1.525(16)
C29 C32 1.544(16)
C29 C30 1.562(16)
C30 C31 1.509(16)
C32 C33 1.522(14)
C34 C35 1.529(16)
C34 C37 1.540(15)
C35 C36 1.521(16)
C37 C38 1.518(15)
C39 C42 1.528(16)
C39 C40 1.581(16)
C40 C41 1.519(16)
C42 C43 1.519(17)
C44 C47 1.553(17)
C44 C45 1.563(16)
C45 C46 1.508(16)
C47 C48 1.520(14)
C49 C50 1.358(15)
C49 C67 1.493(15)
C50 C51 1.421(16)
C51 C52 1.350(16)
C52 C82 1.515(15)
C53 C54 1.398(15)
C53 C72 1.497(16)
C54 C55 1.374(16)
C55 C56 1.388(15)
C56 C77 1.524(15)
C57 C58 1.387(15)
C57 C72 1.522(15)
C58 C59 1.414(15)
C59 C60 1.369(15)
C60 C67 1.533(15)
C62 C63 1.365(16)
C62 C82 1.497(16)
C63 C64 1.456(14)
C64 C65 1.362(15)
C65 C77 1.521(15)
C67 C68 1.527(15)
C67 C70 1.573(15)
C68 C69 1.505(16)
C70 C71 1.508(15)
C72 C73 1.564(15)
C72 C75 1.588(16)
C73 C74 1.485(16)
C75 C76 1.544(15)
C77 C78 1.506(15)
C77 C80 1.541(16)
C78 C79 1.530(16)
C80 C81 1.513(14)
C82 C83 1.531(16)
C82 C85 1.544(14)
C83 C84 1.503(17)
C85 C86 1.530(15)
C87 C88 1.479(19)
C88 C89 1.482(19)
C89 C90 1.446(19)
C90 C91 1.473(19)
C91 C92 1.490(19)
C88A C87A 1.51(2)
C88A C89A 1.53(2)
C89A C90A 1.522(19)
C90A C91A 1.54(2)
C91A C92A 1.54(2)
